data_2106425
loop_
_publ_author_name
'Rigotti, G.'
'Punte, G.'
'Rivero, B.E.'

_publ_section_title
;
 Structure of Thallium Nitroprusside
;
_journal_name_full 'Acta Crystallographica B (24,1968-38,1982)'
_journal_page_first 1475
_journal_page_last 1477
_journal_volume 36
_journal_year 1980
_chemical_formula_sum 'C5 Fe N6 O Tl2'
_chemical_name_systematic 'Tl2 (Fe (C N)5 (N O))'
_space_group_IT_number 9
_symmetry_space_group_name_Hall 'C -2yc'
_symmetry_space_group_name_H-M 'C 1 c 1'
_cell_angle_alpha 90
_cell_angle_beta 66.18
_cell_angle_gamma 90
_cell_formula_units_Z 4
_cell_length_a 13.349
_cell_length_b 12.52
_cell_length_c 6.779
_cell_volume 1036.463
_citation_journal_id_ASTM ACBCAR
_cod_data_source_file Rigotti_ACBCAR_1980_979.cif
_cod_data_source_block C5Fe1N6O1Tl2
_cod_original_formula_sum 'C5 Fe1 N6 O1 Tl2'
_cod_database_code 2106425

loop_
_symmetry_equiv_pos_as_xyz
x,y,z
x,-y,z+1/2
x+1/2,y+1/2,z
x+1/2,-y+1/2,z+1/2

loop_
_atom_site_label
_atom_site_type_symbol
_atom_site_fract_x
_atom_site_fract_y
_atom_site_fract_z
_atom_site_occupancy
_atom_site_U_iso_or_equiv
N5 N-3 0.352 0.388 0.377 1 0.0
Tl2 Tl+1 0.3613 0.1176 0.5306 1 0.0
N4 N-3 0.108 0.184 0.73 1 0.0
C1 C+2 0.068 0.403 0.478 1 0.0
O1 O-2 0.216 0.39 -0.11 1 0.0
N1 N+2 0.189 0.349 0.049 1 0.0
C5 C+2 0.018 0.229 0.295 1 0.0
C3 C+2 0.12 0.226 0.565 1 0.0
N3 N-3 0.254 0.078 0.094 1 0.0
Tl1 Tl+1 0 0.032 0 1 0.0
N2 N-3 0.015 0.464 0.598 1 0.0
C4 C+2 0.281 0.348 0.337 1 0.0
C2 C+2 0.225 0.159 0.173 1 0.0
Fe1 Fe+3 0.1509 0.2972 0.2946 1 0.0
N6 N-3 -0.059 0.2 0.296 1 0.0
